data_4060820
_journal_name_full Organometallics
_journal_paper_doi 10.1021/om010856s
_journal_year 2002
_chemical_formula_sum 'C29 H46 Li N2 O2 P'
_chemical_formula_weight 492.59
_space_group_IT_number 14
_symmetry_cell_setting monoclinic
_symmetry_space_group_name_Hall '-P 2yn'
_symmetry_space_group_name_H-M 'P 1 21/n 1'
_cell_angle_alpha 90.00
_cell_angle_beta 93.069(2)
_cell_angle_gamma 90.00
_cell_formula_units_Z 4
_cell_length_a 17.0322(9)
_cell_length_b 9.3310(5)
_cell_length_c 18.4701(9)
_cell_measurement_temperature 160(2)
_cell_volume 2931.2(3)
_diffrn_ambient_temperature 160(2)
_exptl_crystal_density_diffrn 1.116
_cod_original_sg_symbol_H-M 'P 21/n'
_cod_database_code 4060820

loop_
_symmetry_equiv_pos_as_xyz
'x, y, z'
'-x+1/2, y+1/2, -z+1/2'
'-x, -y, -z'
'x-1/2, -y-1/2, z-1/2'

loop_
_atom_site_label
_atom_site_type_symbol
_atom_site_fract_x
_atom_site_fract_y
_atom_site_fract_z
_atom_site_U_iso_or_equiv
_atom_site_adp_type
_atom_site_occupancy
_atom_site_symmetry_multiplicity
_atom_site_calc_flag
_atom_site_refinement_flags
_atom_site_disorder_assembly
_atom_site_disorder_group
Li Li 0.7834(3) 0.8789(7) 0.5481(3) 0.0323(14) Uani 1 1 d . . .
P P 0.76465(5) 0.61347(10) 0.53366(5) 0.0255(3) Uani 1 1 d . . .
N1 N 0.82133(16) 0.9127(3) 0.44265(15) 0.0256(7) Uani 1 1 d . . .
N2 N 0.93568(16) 0.5164(3) 0.39368(15) 0.0258(7) Uani 1 1 d . . .
O1 O 0.68985(14) 0.9823(3) 0.57543(12) 0.0330(6) Uani 1 1 d . . .
O2 O 0.85981(15) 0.9585(3) 0.62035(14) 0.0373(7) Uani 1 1 d . . .
C1 C 0.7072(2) 0.5070(4) 0.59745(18) 0.0288(9) Uani 1 1 d . . .
H1 H 0.6581 0.5606 0.6075 0.035 Uiso 1 1 calc R . .
C2 C 0.7572(3) 0.4907(5) 0.6683(2) 0.0499(12) Uani 1 1 d . . .
H2A H 0.7299 0.4287 0.7016 0.075 Uiso 1 1 calc R . .
H2B H 0.7659 0.5851 0.6905 0.075 Uiso 1 1 calc R . .
H2C H 0.8080 0.4478 0.6581 0.075 Uiso 1 1 calc R . .
C3 C 0.6847(2) 0.3585(4) 0.5684(2) 0.0413(10) Uani 1 1 d . . .
H3A H 0.7325 0.3031 0.5610 0.062 Uiso 1 1 calc R . .
H3B H 0.6541 0.3682 0.5223 0.062 Uiso 1 1 calc R . .
H3C H 0.6531 0.3089 0.6035 0.062 Uiso 1 1 calc R . .
C4 C 0.69207(19) 0.6641(3) 0.46331(17) 0.0208(8) Uani 1 1 d . . .
C5 C 0.61060(19) 0.6319(4) 0.46409(18) 0.0262(8) Uani 1 1 d . . .
H5 H 0.5921 0.5786 0.5036 0.031 Uiso 1 1 calc R . .
C6 C 0.5575(2) 0.6753(4) 0.40950(19) 0.0293(9) Uani 1 1 d . . .
H6 H 0.5034 0.6530 0.4126 0.035 Uiso 1 1 calc R . .
C7 C 0.5817(2) 0.7506(4) 0.35039(19) 0.0290(8) Uani 1 1 d . . .
H7 H 0.5448 0.7806 0.3130 0.035 Uiso 1 1 calc R . .
C8 C 0.6606(2) 0.7816(4) 0.34666(18) 0.0254(8) Uani 1 1 d . . .
H8 H 0.6780 0.8313 0.3056 0.030 Uiso 1 1 calc R . .
C9 C 0.71534(18) 0.7416(3) 0.40159(16) 0.0197(7) Uani 1 1 d . . .
C10 C 0.80175(18) 0.7834(3) 0.39700(17) 0.0214(8) Uani 1 1 d . . .
H10 H 0.8312 0.7036 0.4224 0.026 Uiso 1 1 calc R . .
C11 C 0.7812(2) 1.0479(4) 0.4216(2) 0.0356(9) Uani 1 1 d . . .
H11A H 0.7811 1.1120 0.4636 0.053 Uiso 1 1 calc R . .
H11B H 0.7269 1.0273 0.4045 0.053 Uiso 1 1 calc R . .
H11C H 0.8089 1.0939 0.3827 0.053 Uiso 1 1 calc R . .
C12 C 0.9068(2) 0.9330(5) 0.4496(2) 0.0420(11) Uani 1 1 d . . .
H12A H 0.9263 0.9574 0.4022 0.063 Uiso 1 1 calc R . .
H12B H 0.9319 0.8443 0.4675 0.063 Uiso 1 1 calc R . .
H12C H 0.9193 1.0109 0.4839 0.063 Uiso 1 1 calc R . .
C13 C 0.83035(18) 0.7801(4) 0.32058(17) 0.0213(8) Uani 1 1 d . . .
C14 C 0.8235(2) 0.8957(4) 0.27192(18) 0.0287(8) Uani 1 1 d . . .
H14 H 0.8006 0.9823 0.2877 0.034 Uiso 1 1 calc R . .
C15 C 0.8485(2) 0.8885(4) 0.20240(19) 0.0315(9) Uani 1 1 d . . .
H15 H 0.8436 0.9696 0.1714 0.038 Uiso 1 1 calc R . .
C16 C 0.8811(2) 0.7623(4) 0.17787(18) 0.0305(9) Uani 1 1 d . . .
H16 H 0.8989 0.7558 0.1301 0.037 Uiso 1 1 calc R . .
C17 C 0.8873(2) 0.6465(4) 0.22424(18) 0.0280(9) Uani 1 1 d . . .
H17 H 0.9096 0.5601 0.2075 0.034 Uiso 1 1 calc R . .
C18 C 0.86223(18) 0.6513(4) 0.29433(17) 0.0219(8) Uani 1 1 d . . .
C19 C 0.86856(19) 0.5164(4) 0.34072(18) 0.0246(8) Uani 1 1 d . . .
H19A H 0.8196 0.5056 0.3668 0.030 Uiso 1 1 calc R . .
H19B H 0.8728 0.4323 0.3085 0.030 Uiso 1 1 calc R . .
C20 C 1.0097(2) 0.5162(5) 0.3580(2) 0.0386(10) Uani 1 1 d . . .
H20A H 1.0102 0.4364 0.3236 0.058 Uiso 1 1 calc R . .
H20B H 1.0533 0.5053 0.3944 0.058 Uiso 1 1 calc R . .
H20C H 1.0155 0.6069 0.3320 0.058 Uiso 1 1 calc R . .
C21 C 0.9307(2) 0.3879(4) 0.43901(19) 0.0337(9) Uani 1 1 d . . .
H21A H 0.9298 0.3024 0.4082 0.051 Uiso 1 1 calc R . .
H21B H 0.8825 0.3916 0.4657 0.051 Uiso 1 1 calc R . .
H21C H 0.9765 0.3838 0.4734 0.051 Uiso 1 1 calc R . .
C22 C 0.6153(2) 0.9895(4) 0.53536(19) 0.0301(9) Uani 1 1 d . . .
H22A H 0.6156 0.9280 0.4917 0.036 Uiso 1 1 calc R . .
H22B H 0.6036 1.0892 0.5200 0.036 Uiso 1 1 calc R . .
C23 C 0.5557(3) 0.9376(6) 0.5855(2) 0.0544(13) Uani 1 1 d . . .
H23A H 0.5460 0.8337 0.5792 0.065 Uiso 1 1 calc R . .
H23B H 0.5054 0.9899 0.5776 0.065 Uiso 1 1 calc R . .
C24 C 0.5937(3) 0.9697(8) 0.6592(3) 0.088(2) Uani 1 1 d . . .
H24A H 0.5783 1.0661 0.6759 0.106 Uiso 1 1 calc R . .
H24B H 0.5781 0.8978 0.6951 0.106 Uiso 1 1 calc R . .
C25 C 0.6765(3) 0.9633(6) 0.6498(2) 0.0637(15) Uani 1 1 d . . .
H25A H 0.7038 1.0395 0.6788 0.076 Uiso 1 1 calc R . .
H25B H 0.6975 0.8694 0.6666 0.076 Uiso 1 1 calc R . .
C26 C 0.9140(3) 0.8697(5) 0.6605(3) 0.0627(14) Uani 1 1 d . . .
H26A H 0.9586 0.8446 0.6306 0.075 Uiso 1 1 calc R . .
H26B H 0.8880 0.7800 0.6748 0.075 Uiso 1 1 calc R . .
C27 C 0.9426(3) 0.9500(6) 0.7255(3) 0.0671(15) Uani 1 1 d . . .
H27A H 1.0004 0.9404 0.7332 0.081 Uiso 1 1 calc R . .
H27B H 0.9176 0.9141 0.7691 0.081 Uiso 1 1 calc R . .
C28 C 0.9206(3) 1.1009(5) 0.7111(2) 0.0669(15) Uani 1 1 d . . .
H28A H 0.9680 1.1621 0.7113 0.080 Uiso 1 1 calc R . .
H28B H 0.8859 1.1365 0.7485 0.080 Uiso 1 1 calc R . .
C29 C 0.8787(3) 1.1030(4) 0.6387(2) 0.0492(12) Uani 1 1 d . . .
H29A H 0.8302 1.1612 0.6400 0.059 Uiso 1 1 calc R . .
H29B H 0.9126 1.1451 0.6023 0.059 Uiso 1 1 calc R . .

loop_
_atom_site_aniso_label
_atom_site_aniso_U_11
_atom_site_aniso_U_22
_atom_site_aniso_U_33
_atom_site_aniso_U_23
_atom_site_aniso_U_13
_atom_site_aniso_U_12
Li 0.034(3) 0.029(4) 0.034(3) -0.002(3) 0.000(3) -0.005(3)
P 0.0254(5) 0.0226(6) 0.0284(5) 0.0037(4) -0.0008(4) -0.0018(4)
N1 0.0209(15) 0.0198(18) 0.0358(16) -0.0031(13) -0.0008(12) -0.0067(12)
N2 0.0257(16) 0.0167(17) 0.0347(16) 0.0062(13) 0.0005(13) 0.0038(13)
O1 0.0320(14) 0.0373(17) 0.0294(14) -0.0014(12) -0.0013(11) 0.0030(12)
O2 0.0384(15) 0.0202(15) 0.0514(16) -0.0028(12) -0.0156(13) 0.0025(12)
C1 0.027(2) 0.026(2) 0.033(2) 0.0044(16) 0.0004(16) 0.0007(16)
C2 0.053(3) 0.057(3) 0.039(2) 0.020(2) -0.001(2) -0.004(2)
C3 0.046(2) 0.021(2) 0.056(3) 0.0078(19) 0.003(2) -0.0049(18)
C4 0.0232(18) 0.0099(18) 0.0291(18) -0.0045(14) 0.0005(14) 0.0031(14)
C5 0.0280(19) 0.018(2) 0.0331(19) -0.0017(16) 0.0022(15) -0.0018(15)
C6 0.0174(18) 0.021(2) 0.050(2) -0.0031(18) 0.0008(16) 0.0004(15)
C7 0.025(2) 0.021(2) 0.040(2) 0.0012(17) -0.0065(16) 0.0036(16)
C8 0.031(2) 0.016(2) 0.0286(18) 0.0001(15) -0.0023(15) 0.0012(15)
C9 0.0238(18) 0.0100(18) 0.0255(17) -0.0046(14) 0.0025(14) 0.0027(14)
C10 0.0231(18) 0.0109(19) 0.0295(18) 0.0004(14) -0.0036(14) 0.0009(14)
C11 0.046(2) 0.017(2) 0.044(2) -0.0057(17) 0.0044(19) -0.0022(17)
C12 0.027(2) 0.047(3) 0.052(3) -0.008(2) 0.0040(18) -0.0168(19)
C13 0.0177(17) 0.018(2) 0.0284(18) 0.0031(15) -0.0002(14) 0.0006(14)
C14 0.032(2) 0.015(2) 0.039(2) 0.0039(16) 0.0023(16) 0.0069(16)
C15 0.037(2) 0.024(2) 0.034(2) 0.0106(17) 0.0018(16) 0.0005(17)
C16 0.035(2) 0.030(2) 0.0270(19) 0.0008(17) 0.0051(15) -0.0022(18)
C17 0.031(2) 0.018(2) 0.035(2) -0.0051(16) -0.0021(16) -0.0019(16)
C18 0.0219(18) 0.0143(19) 0.0291(18) 0.0034(14) -0.0031(14) -0.0037(14)
C19 0.0277(19) 0.0105(19) 0.035(2) -0.0031(15) 0.0001(15) -0.0003(15)
C20 0.028(2) 0.035(3) 0.053(2) 0.005(2) 0.0036(18) 0.0071(18)
C21 0.038(2) 0.024(2) 0.039(2) 0.0080(18) 0.0006(17) 0.0059(18)
C22 0.032(2) 0.020(2) 0.038(2) -0.0014(16) -0.0057(16) 0.0045(16)
C23 0.045(3) 0.061(3) 0.058(3) -0.010(2) 0.016(2) -0.001(2)
C24 0.050(3) 0.157(7) 0.058(3) 0.035(4) 0.015(3) 0.023(4)
C25 0.060(3) 0.099(4) 0.033(2) 0.005(3) 0.008(2) 0.017(3)
C26 0.049(3) 0.026(3) 0.109(4) 0.006(3) -0.029(3) 0.013(2)
C27 0.061(3) 0.068(4) 0.070(3) 0.028(3) -0.023(3) -0.014(3)
C28 0.095(4) 0.051(4) 0.052(3) -0.011(2) -0.018(3) -0.023(3)
C29 0.053(3) 0.019(2) 0.073(3) -0.005(2) -0.019(2) 0.000(2)

loop_
_geom_bond_atom_site_label_1
_geom_bond_atom_site_label_2
_geom_bond_distance
_geom_bond_site_symmetry_2
_geom_bond_publ_flag
Li O1 1.952(7) . ?
Li O2 1.961(6) . ?
Li N1 2.108(6) . ?
Li P 2.509(6) . ?
P C4 1.808(3) . ?
P C1 1.859(4) . ?
N1 C12 1.467(4) . ?
N1 C11 1.477(5) . ?
N1 C10 1.499(4) . ?
N2 C20 1.453(4) . ?
N2 C19 1.464(4) . ?
N2 C21 1.468(4) . ?
O1 C25 1.416(5) . ?
O1 C22 1.436(4) . ?
O2 C26 1.419(5) . ?
O2 C29 1.423(5) . ?
C1 C3 1.527(5) . ?
C1 C2 1.530(5) . ?
C4 C5 1.421(5) . ?
C4 C9 1.424(4) . ?
C5 C6 1.379(5) . ?
C6 C7 1.380(5) . ?
C7 C8 1.380(5) . ?
C8 C9 1.391(4) . ?
C9 C10 1.529(4) . ?
C10 C13 1.518(4) . ?
C13 C14 1.405(5) . ?
C13 C18 1.415(5) . ?
C14 C15 1.376(5) . ?
C15 C16 1.389(5) . ?
C16 C17 1.379(5) . ?
C17 C18 1.385(5) . ?
C18 C19 1.523(4) . ?
C22 C23 1.490(5) . ?
C23 C24 1.506(7) . ?
C24 C25 1.432(7) . ?
C26 C27 1.476(7) . ?
C27 C28 1.478(7) . ?
C28 C29 1.482(6) . ?
